data_7054248
loop_
_publ_author_name
'Jena, Himanshu Sekhar'

_publ_section_title
;
 Effect of non-covalent interaction on the diastereoselective
 self-assembly of Cu(ii) complexes containing a racemic Schiff base in a
 chiral self-discriminating process
;
_journal_issue 6
_journal_name_full 'New Journal of Chemistry'
_journal_page_first 2486
_journal_paper_doi 10.1039/c3nj01547e
_journal_volume 38
_journal_year 2014
_chemical_formula_moiety 'C30 H26 Cu2 N6 O2 S2'
_chemical_formula_sum 'C30 H26 Cu2 N6 O2 S2'
_chemical_formula_weight 693.81
_chemical_name_systematic
; 
 ? 
;
_space_group_IT_number 14
_symmetry_cell_setting monoclinic
_symmetry_space_group_name_Hall '-P 2ybc'
_symmetry_space_group_name_H-M 'P 1 21/c 1'
_atom_sites_solution_hydrogens geom
_atom_sites_solution_primary direct
_atom_sites_solution_secondary difmap
_audit_creation_method SHELXL-97
_cell_angle_alpha 90.00
_cell_angle_beta 109.230(3)
_cell_angle_gamma 90.00
_cell_formula_units_Z 2
_cell_length_a 7.5390(4)
_cell_length_b 18.0643(9)
_cell_length_c 11.6901(6)
_cell_measurement_reflns_used 3466
_cell_measurement_temperature 296(2)
_cell_measurement_theta_max 23.19
_cell_measurement_theta_min 2.16
_cell_volume 1503.21(14)
_computing_cell_refinement 'Bruker SMART'
_computing_data_collection 'Bruker SMART'
_computing_data_reduction 'Bruker SAINT'
_computing_molecular_graphics 'Bruker SHELXTL'
_computing_publication_material 'Bruker SHELXTL'
_computing_structure_refinement 'SHELXL-97 (Sheldrick, 1997)'
_computing_structure_solution 'SHELXS-97 (Sheldrick, 1990)'
_diffrn_ambient_temperature 296(2)
_diffrn_measured_fraction_theta_full 1.00
_diffrn_measured_fraction_theta_max 1.00
_diffrn_measurement_device_type 'CCD area detector'
_diffrn_measurement_method 'phi and omega scans'
_diffrn_radiation_monochromator graphite
_diffrn_radiation_source 'fine-focus sealed tube'
_diffrn_radiation_type MoK\a
_diffrn_radiation_wavelength 0.71073
_diffrn_reflns_av_R_equivalents 0.0624
_diffrn_reflns_av_sigmaI/netI 0.0890
_diffrn_reflns_limit_h_max 12
_diffrn_reflns_limit_h_min -11
_diffrn_reflns_limit_k_max 28
_diffrn_reflns_limit_k_min -25
_diffrn_reflns_limit_l_max 18
_diffrn_reflns_limit_l_min -17
_diffrn_reflns_number 28973
_diffrn_reflns_theta_full 35.64
_diffrn_reflns_theta_max 35.64
_diffrn_reflns_theta_min 2.16
_exptl_absorpt_coefficient_mu 1.592
_exptl_absorpt_correction_T_max 0.641
_exptl_absorpt_correction_T_min 0.494
_exptl_absorpt_correction_type multi-scan
_exptl_absorpt_process_details multi-scan
_exptl_crystal_colour Green
_exptl_crystal_density_diffrn 1.533
_exptl_crystal_density_method 'not measured'
_exptl_crystal_description Rod
_exptl_crystal_F_000 708
_exptl_crystal_size_max 0.45
_exptl_crystal_size_mid 0.38
_exptl_crystal_size_min 0.28
_refine_diff_density_max 0.397
_refine_diff_density_min -0.321
_refine_diff_density_rms 0.057
_refine_ls_extinction_method none
_refine_ls_goodness_of_fit_ref 1.004
_refine_ls_hydrogen_treatment constr
_refine_ls_matrix_type full
_refine_ls_number_parameters 191
_refine_ls_number_reflns 6949
_refine_ls_number_restraints 0
_refine_ls_restrained_S_all 1.004
_refine_ls_R_factor_all 0.1618
_refine_ls_R_factor_gt 0.0425
_refine_ls_shift/su_max 0.001
_refine_ls_shift/su_mean 0.000
_refine_ls_structure_factor_coef Fsqd
_refine_ls_weighting_details 'calc w=1/[\s^2^(Fo^2^)+(0.0300P)^2^+0.0000P] where P=(Fo^2^+2Fc^2^)/3'
_refine_ls_weighting_scheme calc
_refine_ls_wR_factor_gt 0.0755
_refine_ls_wR_factor_ref 0.0925
_reflns_number_gt 5638
_reflns_number_total 6949
_reflns_threshold_expression >2sigma(I)
_cod_data_source_file c3nj01547e2.cif
_cod_data_source_block Complex_4
_cod_depositor_comments
;
The following automatic conversions were performed:

'_symmetry_cell_setting' value 'Monoclinic' changed to 'monoclinic'
according to
/usr/data/users/saulius/crontab/automatic-downloads/current/RSC/lib/dictionaries/cif_core.dic
dictionary named 'cif_core.dic' version 2.4.2 from 2011-04-26.

Automatic conversion script
Id: cif_fix_values 2281 2013-09-26 08:29:07Z andrius 
;
_cod_original_cell_volume 1503.21(13)
_cod_original_sg_symbol_H-M 'P 21/c'
_cod_database_code 7054248

loop_
_symmetry_equiv_pos_as_xyz
'x, y, z'
'-x, y+1/2, -z+1/2'
'-x, -y, -z'
'x, -y-1/2, z-1/2'

loop_
_atom_site_label
_atom_site_type_symbol
_atom_site_fract_x
_atom_site_fract_y
_atom_site_fract_z
_atom_site_U_iso_or_equiv
_atom_site_adp_type
_atom_site_occupancy
_atom_site_symmetry_multiplicity
_atom_site_calc_flag
_atom_site_refinement_flags
Cu1 Cu 0.71025(3) 0.010371(13) 0.00587(2) 0.04507(9) Uani 1 1 d .
S1 S 0.63270(11) -0.17966(4) -0.28266(6) 0.0774(2) Uani 1 1 d .
O1 O 0.60547(19) -0.05111(7) 0.10208(12) 0.0481(3) Uani 1 1 d .
N1 N 0.8274(2) 0.08165(10) -0.08023(16) 0.0519(4) Uani 1 1 d .
N2 N 0.7792(2) 0.08685(9) 0.12910(15) 0.0474(4) Uani 1 1 d .
N3 N 0.7006(3) -0.07044(10) -0.10585(17) 0.0571(5) Uani 1 1 d .
C1 C 0.8610(3) 0.06909(14) -0.1856(2) 0.0645(6) Uani 1 1 d .
H1 H 0.8209 0.0247 -0.2262 0.077 Uiso 1 1 calc R
C2 C 0.9508(4) 0.11890(18) -0.2342(3) 0.0791(8) Uani 1 1 d .
H2 H 0.9708 0.1089 -0.3071 0.095 Uiso 1 1 calc R
C3 C 1.0118(4) 0.18429(17) -0.1740(3) 0.0859(9) Uani 1 1 d .
H3 H 1.0766 0.2185 -0.2047 0.103 Uiso 1 1 calc R
C4 C 0.9764(3) 0.19902(14) -0.0675(3) 0.0754(8) Uani 1 1 d .
H4 H 1.0149 0.2433 -0.0263 0.091 Uiso 1 1 calc R
C5 C 0.8818(3) 0.14592(12) -0.0236(2) 0.0554(6) Uani 1 1 d .
C6 C 0.8301(3) 0.15872(11) 0.0889(2) 0.0557(6) Uani 1 1 d .
H6 H 0.9388 0.1791 0.1527 0.067 Uiso 1 1 calc R
C7 C 0.6651(4) 0.21263(12) 0.0640(2) 0.0726(7) Uani 1 1 d .
H7A H 0.5560 0.1914 0.0054 0.109 Uiso 1 1 calc R
H7B H 0.6963 0.2583 0.0331 0.109 Uiso 1 1 calc R
H7C H 0.6393 0.2220 0.1378 0.109 Uiso 1 1 calc R
C8 C 0.7831(3) 0.07941(11) 0.2395(2) 0.0535(5) Uani 1 1 d .
H8 H 0.8243 0.1199 0.2905 0.064 Uiso 1 1 calc R
C9 C 0.7303(3) 0.01491(12) 0.29091(19) 0.0514(5) Uani 1 1 d .
C10 C 0.7585(4) 0.01420(15) 0.4167(2) 0.0746(7) Uani 1 1 d .
H10 H 0.8085 0.0560 0.4624 0.089 Uiso 1 1 calc R
C11 C 0.7153(4) -0.04538(18) 0.4730(2) 0.0861(9) Uani 1 1 d .
H11 H 0.7368 -0.0445 0.5560 0.103 Uiso 1 1 calc R
C12 C 0.6386(3) -0.10767(15) 0.4051(2) 0.0741(7) Uani 1 1 d .
H12 H 0.6100 -0.1491 0.4430 0.089 Uiso 1 1 calc R
C13 C 0.6046(3) -0.10847(12) 0.2824(2) 0.0589(6) Uani 1 1 d .
H13 H 0.5517 -0.1505 0.2384 0.071 Uiso 1 1 calc R
C14 C 0.6471(3) -0.04796(11) 0.22129(19) 0.0469(5) Uani 1 1 d .
C15 C 0.6725(3) -0.11586(12) -0.1791(2) 0.0516(5) Uani 1 1 d .

loop_
_atom_site_aniso_label
_atom_site_aniso_U_11
_atom_site_aniso_U_22
_atom_site_aniso_U_33
_atom_site_aniso_U_23
_atom_site_aniso_U_13
_atom_site_aniso_U_12
Cu1 0.04222(15) 0.04335(15) 0.04846(16) -0.00376(11) 0.01332(11) -0.00195(11)
S1 0.0934(5) 0.0624(4) 0.0756(5) -0.0242(3) 0.0266(4) 0.0028(4)
O1 0.0493(9) 0.0419(8) 0.0503(9) -0.0033(6) 0.0125(7) -0.0022(6)
N1 0.0387(10) 0.0581(11) 0.0583(11) 0.0042(9) 0.0153(8) 0.0012(8)
N2 0.0431(10) 0.0416(10) 0.0517(11) -0.0013(8) 0.0081(8) -0.0029(7)
N3 0.0582(12) 0.0514(11) 0.0614(12) -0.0073(9) 0.0191(10) 0.0045(9)
C1 0.0540(15) 0.0770(17) 0.0678(16) 0.0091(13) 0.0273(13) 0.0087(12)
C2 0.0623(17) 0.098(2) 0.087(2) 0.0367(17) 0.0372(15) 0.0218(15)
C3 0.0599(18) 0.089(2) 0.115(3) 0.0548(19) 0.0375(17) 0.0124(15)
C4 0.0609(16) 0.0583(16) 0.102(2) 0.0232(15) 0.0197(15) -0.0054(12)
C5 0.0400(12) 0.0528(14) 0.0679(15) 0.0160(11) 0.0102(11) 0.0044(10)
C6 0.0565(14) 0.0393(12) 0.0618(14) -0.0015(10) 0.0065(11) -0.0074(10)
C7 0.0858(19) 0.0445(13) 0.0896(19) 0.0059(12) 0.0316(15) 0.0074(12)
C8 0.0551(14) 0.0445(12) 0.0516(14) -0.0096(10) 0.0052(11) 0.0008(10)
C9 0.0503(13) 0.0527(13) 0.0462(12) -0.0005(10) 0.0094(10) 0.0062(10)
C10 0.086(2) 0.0782(18) 0.0527(15) -0.0046(13) 0.0136(14) -0.0036(14)
C11 0.100(2) 0.106(2) 0.0521(16) 0.0117(16) 0.0243(15) -0.0061(18)
C12 0.0667(17) 0.0860(19) 0.0679(17) 0.0209(15) 0.0199(14) -0.0041(14)
C13 0.0546(14) 0.0537(14) 0.0671(16) 0.0096(11) 0.0184(12) -0.0020(11)
C14 0.0375(11) 0.0484(12) 0.0520(13) 0.0022(10) 0.0111(10) 0.0062(9)
C15 0.0492(13) 0.0494(13) 0.0570(14) 0.0060(11) 0.0183(11) 0.0094(10)

loop_
_atom_type_symbol
_atom_type_description
_atom_type_scat_dispersion_real
_atom_type_scat_dispersion_imag
_atom_type_scat_source
C C 0.0033 0.0016 'International Tables Vol C Tables 4.2.6.8 and 6.1.1.4'
Cu Cu 0.3201 1.2651 'International Tables Vol C Tables 4.2.6.8 and 6.1.1.4'
N N 0.0061 0.0033 'International Tables Vol C Tables 4.2.6.8 and 6.1.1.4'
O O 0.0106 0.0060 'International Tables Vol C Tables 4.2.6.8 and 6.1.1.4'
S S 0.1246 0.1234 'International Tables Vol C Tables 4.2.6.8 and 6.1.1.4'
H H 0.0000 0.0000 'International Tables Vol C Tables 4.2.6.8 and 6.1.1.4'

loop_
_geom_angle_atom_site_label_1
_geom_angle_atom_site_label_2
_geom_angle_atom_site_label_3
_geom_angle
_geom_angle_site_symmetry_3
O1 Cu1 N2 92.19(6) .
O1 Cu1 N3 91.57(7) .
N2 Cu1 N3 167.30(7) .
O1 Cu1 N1 174.19(6) .
N2 Cu1 N1 82.01(7) .
N3 Cu1 N1 94.02(8) .
O1 Cu1 O1 87.57(5) 3_655
N2 Cu1 O1 98.52(6) 3_655
N3 Cu1 O1 93.75(6) 3_655
N1 Cu1 O1 93.63(6) 3_655
C14 O1 Cu1 126.08(12) .
C14 O1 Cu1 112.84(11) 3_655
Cu1 O1 Cu1 92.43(5) 3_655
C5 N1 C1 118.6(2) .
C5 N1 Cu1 115.06(15) .
C1 N1 Cu1 126.31(16) .
C8 N2 C6 119.26(17) .
C8 N2 Cu1 125.59(14) .
C6 N2 Cu1 115.15(13) .
C15 N3 Cu1 171.68(18) .
N1 C1 C2 122.5(3) .
N1 C1 H1 118.8 .
C2 C1 H1 118.8 .
C1 C2 C3 119.0(3) .
C1 C2 H2 120.5 .
C3 C2 H2 120.5 .
C2 C3 C4 119.7(3) .
C2 C3 H3 120.2 .
C4 C3 H3 120.2 .
C3 C4 C5 118.3(3) .
C3 C4 H4 120.8 .
C5 C4 H4 120.8 .
N1 C5 C4 121.9(2) .
N1 C5 C6 116.20(19) .
C4 C5 C6 121.9(2) .
N2 C6 C5 108.19(17) .
N2 C6 C7 109.93(18) .
C5 C6 C7 111.03(18) .
N2 C6 H6 109.2 .
C5 C6 H6 109.2 .
C7 C6 H6 109.2 .
C6 C7 H7A 109.5 .
C6 C7 H7B 109.5 .
H7A C7 H7B 109.5 .
C6 C7 H7C 109.5 .
H7A C7 H7C 109.5 .
H7B C7 H7C 109.5 .
N2 C8 C9 126.16(19) .
N2 C8 H8 116.9 .
C9 C8 H8 116.9 .
C10 C9 C14 118.4(2) .
C10 C9 C8 118.6(2) .
C14 C9 C8 122.98(19) .
C11 C10 C9 122.3(2) .
C11 C10 H10 118.9 .
C9 C10 H10 118.9 .
C10 C11 C12 119.1(3) .
C10 C11 H11 120.4 .
C12 C11 H11 120.4 .
C13 C12 C11 120.4(2) .
C13 C12 H12 119.8 .
C11 C12 H12 119.8 .
C12 C13 C14 122.0(2) .
C12 C13 H13 119.0 .
C14 C13 H13 119.0 .
O1 C14 C13 119.23(19) .
O1 C14 C9 123.03(18) .
C13 C14 C9 117.7(2) .
N3 C15 S1 179.8(2) .

loop_
_geom_bond_atom_site_label_1
_geom_bond_atom_site_label_2
_geom_bond_distance
_geom_bond_site_symmetry_2
Cu1 O1 1.9255(13) .
Cu1 N2 1.9393(16) .
Cu1 N3 1.9440(18) .
Cu1 N1 2.0093(17) .
Cu1 O1 2.4127(14) 3_655
S1 C15 1.626(2) .
O1 C14 1.325(2) .
O1 Cu1 2.4127(14) 3_655
N1 C5 1.332(3) .
N1 C1 1.356(3) .
N2 C8 1.288(2) .
N2 C6 1.474(2) .
N3 C15 1.154(2) .
C1 C2 1.358(3) .
C1 H1 0.9300 .
C2 C3 1.374(4) .
C2 H2 0.9300 .
C3 C4 1.382(4) .
C3 H3 0.9300 .
C4 C5 1.390(3) .
C4 H4 0.9300 .
C5 C6 1.508(3) .
C6 C7 1.530(3) .
C6 H6 0.9800 .
C7 H7A 0.9600 .
C7 H7B 0.9600 .
C7 H7C 0.9600 .
C8 C9 1.427(3) .
C8 H8 0.9300 .
C9 C10 1.415(3) .
C9 C14 1.418(3) .
C10 C11 1.356(4) .
C10 H10 0.9300 .
C11 C12 1.389(4) .
C11 H11 0.9300 .
C12 C13 1.372(3) .
C12 H12 0.9300 .
C13 C14 1.399(3) .
C13 H13 0.9300 .

loop_
_geom_torsion_atom_site_label_1
_geom_torsion_atom_site_label_2
_geom_torsion_atom_site_label_3
_geom_torsion_atom_site_label_4
_geom_torsion
_geom_torsion_site_symmetry_1
_geom_torsion_site_symmetry_4
N2 Cu1 O1 C14 -22.34(15) . .
N3 Cu1 O1 C14 145.53(15) . .
O1 Cu1 O1 C14 -120.78(16) 3_655 .
N2 Cu1 O1 Cu1 98.44(6) . 3_655
N3 Cu1 O1 Cu1 -93.69(6) . 3_655
O1 Cu1 O1 Cu1 0.0 3_655 3_655
N2 Cu1 N1 C5 -4.54(14) . .
N3 Cu1 N1 C5 -172.41(15) . .
O1 Cu1 N1 C5 93.56(14) 3_655 .
N2 Cu1 N1 C1 172.94(18) . .
N3 Cu1 N1 C1 5.07(18) . .
O1 Cu1 N1 C1 -88.95(17) 3_655 .
O1 Cu1 N2 C8 13.80(17) . .
N3 Cu1 N2 C8 -93.3(4) . .
N1 Cu1 N2 C8 -165.83(18) . .
O1 Cu1 N2 C8 101.67(17) 3_655 .
O1 Cu1 N2 C6 -166.08(14) . .
N3 Cu1 N2 C6 86.8(4) . .
N1 Cu1 N2 C6 14.29(14) . .
O1 Cu1 N2 C6 -78.21(14) 3_655 .
C5 N1 C1 C2 1.3(3) . .
Cu1 N1 C1 C2 -176.11(17) . .
N1 C1 C2 C3 0.6(4) . .
C1 C2 C3 C4 -1.7(4) . .
C2 C3 C4 C5 1.0(4) . .
C1 N1 C5 C4 -2.0(3) . .
Cu1 N1 C5 C4 175.66(16) . .
C1 N1 C5 C6 176.31(18) . .
Cu1 N1 C5 C6 -6.0(2) . .
C3 C4 C5 N1 0.9(3) . .
C3 C4 C5 C6 -177.4(2) . .
C8 N2 C6 C5 159.89(18) . .
Cu1 N2 C6 C5 -20.2(2) . .
C8 N2 C6 C7 -78.7(2) . .
Cu1 N2 C6 C7 101.16(18) . .
N1 C5 C6 N2 16.6(2) . .
C4 C5 C6 N2 -165.03(19) . .
N1 C5 C6 C7 -104.1(2) . .
C4 C5 C6 C7 74.3(3) . .
C6 N2 C8 C9 177.1(2) . .
Cu1 N2 C8 C9 -2.8(3) . .
N2 C8 C9 C10 174.7(2) . .
N2 C8 C9 C14 -6.7(3) . .
C14 C9 C10 C11 2.5(4) . .
C8 C9 C10 C11 -178.8(2) . .
C9 C10 C11 C12 -0.8(4) . .
C10 C11 C12 C13 -0.9(4) . .
C11 C12 C13 C14 0.8(4) . .
Cu1 O1 C14 C13 -161.29(14) . .
Cu1 O1 C14 C13 87.37(19) 3_655 .
Cu1 O1 C14 C9 20.0(3) . .
Cu1 O1 C14 C9 -91.3(2) 3_655 .
C12 C13 C14 O1 -177.8(2) . .
C12 C13 C14 C9 0.9(3) . .
C10 C9 C14 O1 176.2(2) . .
C8 C9 C14 O1 -2.4(3) . .
C10 C9 C14 C13 -2.5(3) . .
C8 C9 C14 C13 178.8(2) . .
